data_2210780
loop_
_publ_author_name
'De-Yi Cheng'
'Wei Xu'
'Yue-Qing Zheng'

_publ_section_title
;
 Aquaoxalato(2,4,6-tri-2-pyridyl-1,3,5-triazine)cobalt(II) tetrahydrate
;
_journal_coeditor_code SJ2112
_journal_issue 10
_journal_name_full 'Acta Crystallographica Section E'
_journal_page_first m2561
_journal_page_last m2563
_journal_paper_doi 10.1107/S1600536806036361
_journal_volume 62
_journal_year 2006
_chemical_formula_iupac '[Co (C2 O4) (C18 H12 N6) (H2 O)] , 4H2 O'
_chemical_formula_moiety 'C20 H14 Co N6 O5 , 4H2 O'
_chemical_formula_sum 'C20 H22 Co N6 O9'
_chemical_formula_weight 549.37
_chemical_name_systematic
;
Aquaoxalato(2,4,6-tri-2-pyridyl-1,3,5-triazine)cobalt(II) tetrahydrate
;
_space_group_IT_number 2
_symmetry_cell_setting triclinic
_symmetry_space_group_name_Hall '-P 1'
_symmetry_space_group_name_H-M 'P -1'
_atom_sites_solution_hydrogens geom
_atom_sites_solution_primary direct
_atom_sites_solution_secondary difmap
_audit_creation_method SHELXL97
_cell_angle_alpha 98.10(3)
_cell_angle_beta 102.80(3)
_cell_angle_gamma 107.37(3)
_cell_formula_units_Z 2
_cell_length_a 7.8902(16)
_cell_length_b 11.730(2)
_cell_length_c 13.988(3)
_cell_measurement_reflns_used 9171
_cell_measurement_temperature 298(2)
_cell_measurement_theta_max 27.46
_cell_measurement_theta_min 3.00
_cell_volume 1174.7(5)
_computing_cell_refinement RAPID-AUTO
_computing_data_collection 'RAPID-AUTO (Rigaku, 1998)'
_computing_data_reduction 'CrystalStructure (Rigaku/MSC, 2002)'
_computing_molecular_graphics 'ORTEPII (Johnson, 1976)'
_computing_publication_material SHELXL97
_computing_structure_refinement 'SHELXL97 (Sheldrick, 1997)'
_computing_structure_solution 'SHELXS97 (Sheldrick, 1997)'
_diffrn_ambient_temperature 298(2)
_diffrn_measured_fraction_theta_full 0.984
_diffrn_measured_fraction_theta_max 0.984
_diffrn_measurement_device_type 'Rigaku R-AXIS RAPID'
_diffrn_measurement_method \w
_diffrn_radiation_monochromator graphite
_diffrn_radiation_source 'fine-focus sealed tube'
_diffrn_radiation_type MoK\a
_diffrn_radiation_wavelength 0.71073
_diffrn_reflns_av_R_equivalents 0.0339
_diffrn_reflns_av_sigmaI/netI 0.0465
_diffrn_reflns_limit_h_max 10
_diffrn_reflns_limit_h_min -10
_diffrn_reflns_limit_k_max 15
_diffrn_reflns_limit_k_min -13
_diffrn_reflns_limit_l_max 17
_diffrn_reflns_limit_l_min -18
_diffrn_reflns_number 11557
_diffrn_reflns_theta_full 27.49
_diffrn_reflns_theta_max 27.49
_diffrn_reflns_theta_min 3.01
_diffrn_standards_decay_% 0
_diffrn_standards_interval_count 0
_diffrn_standards_interval_time 0
_diffrn_standards_number 0
_exptl_absorpt_coefficient_mu 0.794
_exptl_absorpt_correction_T_max 0.9300
_exptl_absorpt_correction_T_min 0.7605
_exptl_absorpt_correction_type multi-scan
_exptl_absorpt_process_details '(ABSCOR; Higashi, 1995)'
_exptl_crystal_colour red
_exptl_crystal_density_diffrn 1.553
_exptl_crystal_density_method 'not measured'
_exptl_crystal_description platelet
_exptl_crystal_F_000 566
_exptl_crystal_size_max 0.26
_exptl_crystal_size_mid 0.21
_exptl_crystal_size_min 0.09
_refine_diff_density_max 0.355
_refine_diff_density_min -0.263
_refine_ls_extinction_method none
_refine_ls_goodness_of_fit_ref 1.059
_refine_ls_hydrogen_treatment mixed
_refine_ls_matrix_type full
_refine_ls_number_parameters 355
_refine_ls_number_reflns 5312
_refine_ls_number_restraints 10
_refine_ls_restrained_S_all 1.058
_refine_ls_R_factor_all 0.0622
_refine_ls_R_factor_gt 0.0403
_refine_ls_shift/su_max 0.008
_refine_ls_shift/su_mean 0.000
_refine_ls_structure_factor_coef Fsqd
_refine_ls_weighting_details 'calc w = 1/[\s^2^(Fo^2^)+(0.0381P)^2^+0.6021P] where P=(Fo^2^+2Fc^2^)/3'
_refine_ls_weighting_scheme calc
_refine_ls_wR_factor_gt 0.0843
_refine_ls_wR_factor_ref 0.0972
_reflns_number_gt 3985
_reflns_number_total 5312
_reflns_threshold_expression I>2\s(I)
_cod_data_source_file sj2112.cif
_cod_data_source_block I
_cod_original_cell_volume 1174.7(4)
_cod_original_sg_symbol_Hall -P1
_cod_original_sg_symbol_H-M P-1
_cod_database_code 2210780
_cod_database_fobs_code 2210780

loop_
_symmetry_equiv_pos_as_xyz
'x, y, z'
'-x, -y, -z'

loop_
_atom_site_type_symbol
_atom_site_label
_atom_site_fract_x
_atom_site_fract_y
_atom_site_fract_z
_atom_site_U_iso_or_equiv
_atom_site_adp_type
_atom_site_calc_flag
_atom_site_refinement_flags
_atom_site_occupancy
Co Co 0.49903(5) 0.32394(3) 0.21319(2) 0.02482(10) Uani d . 1
N N1 0.4512(3) 0.28492(18) 0.04561(15) 0.0270(4) Uani d . 1
C C1 0.3196(4) 0.1906(2) -0.0232(2) 0.0333(6) Uani d . 1
H H1A 0.2367 0.1325 -0.0015 0.040 Uiso calc R 1
C C2 0.3020(4) 0.1764(3) -0.1254(2) 0.0410(7) Uani d . 1
H H2A 0.2103 0.1092 -0.1710 0.049 Uiso calc R 1
C C3 0.4226(4) 0.2634(3) -0.15858(19) 0.0369(6) Uani d . 1
H H3A 0.4126 0.2556 -0.2269 0.044 Uiso calc R 1
C C4 0.5592(4) 0.3629(2) -0.08844(18) 0.0296(5) Uani d . 1
H H4A 0.6413 0.4232 -0.1087 0.036 Uiso calc R 1
C C5 0.5692(3) 0.3691(2) 0.01214(17) 0.0236(5) Uani d . 1
N N2 0.6954(3) 0.46643(17) 0.18554(14) 0.0238(4) Uani d . 1
C C6 0.7112(3) 0.4704(2) 0.09303(17) 0.0224(5) Uani d . 1
N N3 0.8406(3) 0.55784(18) 0.07231(14) 0.0268(4) Uani d . 1
C C7 0.9578(3) 0.6457(2) 0.15217(17) 0.0243(5) Uani d . 1
N N4 0.9552(3) 0.64847(18) 0.24843(14) 0.0266(4) Uani d . 1
C C8 0.8213(3) 0.5557(2) 0.26056(17) 0.0233(5) Uani d . 1
N N5 0.6621(3) 0.44396(19) 0.36269(15) 0.0277(4) Uani d . 1
C C9 0.8005(3) 0.5457(2) 0.36190(17) 0.0257(5) Uani d . 1
C C10 0.9136(4) 0.6313(2) 0.44789(18) 0.0341(6) Uani d . 1
H H10A 1.0046 0.7011 0.4442 0.041 Uiso calc R 1
C C11 0.8888(4) 0.6113(3) 0.53997(19) 0.0387(7) Uani d . 1
H H11A 0.9630 0.6673 0.5993 0.046 Uiso calc R 1
C C12 0.7523(4) 0.5070(3) 0.54180(19) 0.0389(7) Uani d . 1
H H12A 0.7348 0.4906 0.6027 0.047 Uiso calc R 1
C C13 0.6414(4) 0.4267(2) 0.45231(19) 0.0340(6) Uani d . 1
H H13A 0.5480 0.3574 0.4546 0.041 Uiso calc R 1
N N6 1.2123(3) 0.83740(19) 0.21218(15) 0.0318(5) Uani d . 1
C C14 1.0968(3) 0.7491(2) 0.13200(18) 0.0257(5) Uani d . 1
C C15 1.1016(4) 0.7543(2) 0.03417(18) 0.0311(6) Uani d . 1
H H15A 1.0205 0.6916 -0.0195 0.037 Uiso calc R 1
C C16 1.2287(4) 0.8541(2) 0.0177(2) 0.0360(6) Uani d . 1
H H16A 1.2343 0.8599 -0.0472 0.043 Uiso calc R 1
C C17 1.3470(4) 0.9450(2) 0.0992(2) 0.0358(6) Uani d . 1
H H17A 1.4335 1.0133 0.0902 0.043 Uiso calc R 1
C C18 1.3351(4) 0.9329(2) 0.1942(2) 0.0361(6) Uani d . 1
H H18A 1.4165 0.9943 0.2488 0.043 Uiso calc R 1
O O1 0.2922(2) 0.40093(16) 0.19917(14) 0.0340(4) Uani d . 1
O O2 0.3009(3) 0.19129(17) 0.24274(16) 0.0402(5) Uani d . 1
C C19 0.1443(3) 0.3335(2) 0.21247(16) 0.0258(5) Uani d . 1
C C20 0.1495(3) 0.2093(2) 0.23776(18) 0.0293(5) Uani d . 1
O O3 0.0106(3) 0.13844(19) 0.25243(17) 0.0480(5) Uani d . 1
O O4 0.0014(2) 0.35785(17) 0.20782(13) 0.0345(4) Uani d . 1
O O5 0.6685(2) 0.21702(17) 0.22815(14) 0.0317(4) Uani d D 1
H H5A 0.774(3) 0.248(3) 0.222(2) 0.047 Uiso d D 1
H H5B 0.683(4) 0.199(3) 0.2835(16) 0.047 Uiso d D 1
O O6 0.0616(4) -0.0306(2) 0.35958(17) 0.0553(6) Uani d D 1
H H6A 0.110(5) -0.076(3) 0.330(3) 0.083 Uiso d D 1
H H6B 0.042(6) 0.019(3) 0.324(3) 0.083 Uiso d D 1
O O7 0.6894(4) 0.1359(2) 0.40398(19) 0.0637(7) Uani d D 1
H H7A 0.654(6) 0.158(4) 0.454(2) 0.096 Uiso d D 1
H H7B 0.725(6) 0.078(3) 0.413(3) 0.096 Uiso d D 1
O O8 1.3796(4) 0.7830(3) 0.41245(19) 0.0735(8) Uani d D 1
H H8A 1.490(4) 0.827(4) 0.414(4) 0.110 Uiso d D 1
H H8B 1.307(6) 0.775(5) 0.355(2) 0.110 Uiso d D 1
O O9 0.2440(4) 0.0845(3) -0.4349(2) 0.0713(8) Uani d D 1
H H9A 0.160(5) 0.094(5) -0.410(3) 0.107 Uiso d D 1
H H9B 0.200(6) 0.061(4) -0.4991(15) 0.107 Uiso d D 1

loop_
_atom_site_aniso_label
_atom_site_aniso_U_11
_atom_site_aniso_U_22
_atom_site_aniso_U_33
_atom_site_aniso_U_12
_atom_site_aniso_U_13
_atom_site_aniso_U_23
Co 0.01860(17) 0.02699(17) 0.02848(18) 0.00557(13) 0.00818(13) 0.00726(13)
N1 0.0205(10) 0.0275(10) 0.0292(11) 0.0066(8) 0.0034(8) 0.0038(9)
C1 0.0242(13) 0.0299(13) 0.0417(15) 0.0060(11) 0.0050(11) 0.0084(12)
C2 0.0343(15) 0.0373(14) 0.0367(15) 0.0106(12) -0.0063(12) -0.0078(13)
C3 0.0414(16) 0.0421(15) 0.0243(13) 0.0180(13) 0.0031(11) -0.0003(12)
C4 0.0325(14) 0.0317(13) 0.0267(12) 0.0146(11) 0.0078(10) 0.0057(11)
C5 0.0207(11) 0.0253(11) 0.0259(12) 0.0109(9) 0.0052(9) 0.0049(10)
N2 0.0215(10) 0.0278(10) 0.0212(10) 0.0077(8) 0.0055(8) 0.0048(8)
C6 0.0206(11) 0.0242(11) 0.0242(11) 0.0088(9) 0.0071(9) 0.0075(10)
N3 0.0240(10) 0.0295(10) 0.0246(10) 0.0057(8) 0.0077(8) 0.0053(9)
C7 0.0225(12) 0.0251(11) 0.0247(12) 0.0071(10) 0.0068(9) 0.0056(10)
N4 0.0246(10) 0.0275(10) 0.0240(10) 0.0029(8) 0.0072(8) 0.0062(8)
C8 0.0202(11) 0.0252(11) 0.0237(11) 0.0069(9) 0.0056(9) 0.0059(10)
N5 0.0263(11) 0.0322(11) 0.0257(10) 0.0084(9) 0.0101(8) 0.0086(9)
C9 0.0253(12) 0.0297(12) 0.0226(12) 0.0087(10) 0.0084(10) 0.0066(10)
C10 0.0330(14) 0.0344(13) 0.0261(13) 0.0008(11) 0.0079(11) 0.0035(11)
C11 0.0406(16) 0.0461(16) 0.0218(13) 0.0080(13) 0.0074(12) 0.0005(12)
C12 0.0472(17) 0.0478(16) 0.0243(13) 0.0149(14) 0.0156(12) 0.0103(12)
C13 0.0353(15) 0.0379(14) 0.0308(14) 0.0093(12) 0.0153(11) 0.0114(12)
N6 0.0309(12) 0.0306(11) 0.0268(11) 0.0018(9) 0.0077(9) 0.0038(9)
C14 0.0239(12) 0.0247(11) 0.0303(12) 0.0078(10) 0.0103(10) 0.0090(10)
C15 0.0318(14) 0.0316(13) 0.0263(12) 0.0050(11) 0.0091(10) 0.0060(11)
C16 0.0396(16) 0.0397(14) 0.0352(14) 0.0112(12) 0.0198(12) 0.0187(12)
C17 0.0353(15) 0.0279(13) 0.0456(16) 0.0059(11) 0.0166(12) 0.0144(12)
C18 0.0311(14) 0.0291(13) 0.0382(15) 0.0009(11) 0.0065(11) 0.0019(12)
O1 0.0266(9) 0.0345(9) 0.0467(11) 0.0116(8) 0.0153(8) 0.0165(8)
O2 0.0293(10) 0.0356(10) 0.0683(13) 0.0149(8) 0.0249(9) 0.0244(10)
C19 0.0228(12) 0.0355(13) 0.0175(11) 0.0097(10) 0.0048(9) 0.0031(10)
C20 0.0246(13) 0.0313(12) 0.0318(13) 0.0068(10) 0.0110(10) 0.0078(11)
O3 0.0307(11) 0.0460(11) 0.0761(15) 0.0112(9) 0.0258(10) 0.0282(11)
O4 0.0255(9) 0.0459(11) 0.0401(10) 0.0189(8) 0.0128(8) 0.0136(9)
O5 0.0210(9) 0.0370(10) 0.0377(10) 0.0097(8) 0.0091(8) 0.0098(8)
O6 0.0720(17) 0.0635(15) 0.0492(13) 0.0360(13) 0.0299(12) 0.0221(12)
O7 0.0806(19) 0.0658(17) 0.0494(14) 0.0278(14) 0.0176(13) 0.0222(13)
O8 0.0619(18) 0.096(2) 0.0512(15) 0.0069(16) 0.0111(13) 0.0319(15)
O9 0.0533(17) 0.094(2) 0.0620(16) 0.0191(15) 0.0141(13) 0.0190(16)

loop_
_atom_type_symbol
_atom_type_description
_atom_type_scat_dispersion_real
_atom_type_scat_dispersion_imag
_atom_type_scat_source
C C 0.0033 0.0016 'International Tables Vol C Tables 4.2.6.8 and 6.1.1.4'
H H 0.0000 0.0000 'International Tables Vol C Tables 4.2.6.8 and 6.1.1.4'
N N 0.0061 0.0033 'International Tables Vol C Tables 4.2.6.8 and 6.1.1.4'
O O 0.0106 0.0060 'International Tables Vol C Tables 4.2.6.8 and 6.1.1.4'
Co Co 0.3494 0.9721 'International Tables Vol C Tables 4.2.6.8 and 6.1.1.4'

loop_
_geom_angle_atom_site_label_1
_geom_angle_atom_site_label_2
_geom_angle_atom_site_label_3
_geom_angle
_geom_angle_publ_flag
O2 Co O1 80.15(7) yes
O1 Co O5 169.28(7) yes
O2 Co O5 89.29(8) yes
O1 Co N1 90.46(8) yes
N2 Co O1 97.04(8) yes
O1 Co N5 93.92(8) yes
O2 Co N1 106.98(9) yes
O2 Co N2 176.89(8) yes
O2 Co N5 104.28(9) yes
O5 Co N1 90.83(8) yes
N2 Co O5 93.56(8) yes
O5 Co N5 90.49(8) yes
N2 Co N1 74.25(8) yes
N5 Co N1 148.73(8) yes
N2 Co N5 74.49(8) yes
C1 N1 C5 117.6(2) ?
C1 N1 Co 127.64(18) ?
C5 N1 Co 114.72(15) ?
N1 C1 C2 122.7(3) ?
N1 C1 H1A 118.7 ?
C2 C1 H1A 118.7 ?
C3 C2 C1 119.1(2) ?
C3 C2 H2A 120.4 ?
C1 C2 H2A 120.4 ?
C2 C3 C4 119.2(2) ?
C2 C3 H3A 120.4 ?
C4 C3 H3A 120.4 ?
C5 C4 C3 118.0(2) ?
C5 C4 H4A 121.0 ?
C3 C4 H4A 121.0 ?
N1 C5 C4 123.4(2) ?
N1 C5 C6 114.3(2) ?
C4 C5 C6 122.3(2) ?
C6 N2 C8 116.6(2) ?
C6 N2 Co 121.87(16) ?
C8 N2 Co 121.43(15) ?
N3 C6 N2 123.9(2) ?
N3 C6 C5 121.4(2) ?
N2 C6 C5 114.7(2) ?
C6 N3 C7 115.4(2) ?
N3 C7 N4 125.2(2) ?
N3 C7 C14 117.2(2) ?
N4 C7 C14 117.6(2) ?
C8 N4 C7 114.3(2) ?
N4 C8 N2 124.7(2) ?
N4 C8 C9 120.8(2) ?
N2 C8 C9 114.5(2) ?
C13 N5 C9 117.0(2) ?
C13 N5 Co 127.55(18) ?
C9 N5 Co 115.42(15) ?
N5 C9 C10 123.2(2) ?
N5 C9 C8 114.1(2) ?
C10 C9 C8 122.8(2) ?
C9 C10 C11 118.6(2) ?
C9 C10 H10A 120.7 ?
C11 C10 H10A 120.7 ?
C12 C11 C10 118.7(2) ?
C12 C11 H11A 120.7 ?
C10 C11 H11A 120.7 ?
C11 C12 C13 119.4(2) ?
C11 C12 H12A 120.3 ?
C13 C12 H12A 120.3 ?
N5 C13 C12 123.0(3) ?
N5 C13 H13A 118.5 ?
C12 C13 H13A 118.5 ?
C18 N6 C14 117.3(2) ?
N6 C14 C15 122.6(2) ?
N6 C14 C7 116.9(2) ?
C15 C14 C7 120.4(2) ?
C16 C15 C14 119.0(2) ?
C16 C15 H15A 120.5 ?
C14 C15 H15A 120.5 ?
C17 C16 C15 118.8(2) ?
C17 C16 H16A 120.6 ?
C15 C16 H16A 120.6 ?
C18 C17 C16 118.9(2) ?
C18 C17 H17A 120.5 ?
C16 C17 H17A 120.5 ?
N6 C18 C17 123.4(2) ?
N6 C18 H18A 118.3 ?
C17 C18 H18A 118.3 ?
C19 O1 Co 113.62(16) ?
C20 O2 Co 115.93(16) ?
O4 C19 O1 126.3(2) ?
O4 C19 C20 118.5(2) ?
O1 C19 C20 115.2(2) ?
O3 C20 O2 125.8(2) ?
O3 C20 C19 119.1(2) ?
O2 C20 C19 115.1(2) ?
Co O5 H5A 116(2) ?
Co O5 H5B 111(2) ?
H5A O5 H5B 106(3) ?
H6A O6 H6B 109(4) ?
H7A O7 H7B 108(4) ?
H8A O8 H8B 109(4) ?
H9A O9 H9B 109(5) ?

loop_
_geom_bond_atom_site_label_1
_geom_bond_atom_site_label_2
_geom_bond_distance
_geom_bond_publ_flag
Co O1 2.0750(19) yes
Co O2 2.0127(19) yes
Co O5 2.087(2) yes
Co N1 2.247(2) yes
Co N2 2.060(2) yes
Co N5 2.215(2) yes
N1 C1 1.341(3) ?
N1 C5 1.355(3) ?
C1 C2 1.386(4) ?
C1 H1A 0.9300 ?
C2 C3 1.382(4) ?
C2 H2A 0.9300 ?
C3 C4 1.394(4) ?
C3 H3A 0.9300 ?
C4 C5 1.382(3) ?
C4 H4A 0.9300 ?
C5 C6 1.487(3) ?
N2 C6 1.333(3) ?
N2 C8 1.339(3) ?
C6 N3 1.330(3) ?
N3 C7 1.347(3) ?
C7 N4 1.347(3) ?
C7 C14 1.481(3) ?
N4 C8 1.332(3) ?
C8 C9 1.480(3) ?
N5 C13 1.335(3) ?
N5 C9 1.359(3) ?
C9 C10 1.379(3) ?
C10 C11 1.386(4) ?
C10 H10A 0.9300 ?
C11 C12 1.376(4) ?
C11 H11A 0.9300 ?
C12 C13 1.382(4) ?
C12 H12A 0.9300 ?
C13 H13A 0.9300 ?
N6 C18 1.340(3) ?
N6 C14 1.348(3) ?
C14 C15 1.387(3) ?
C15 C16 1.380(4) ?
C15 H15A 0.9300 ?
C16 C17 1.378(4) ?
C16 H16A 0.9300 ?
C17 C18 1.377(4) ?
C17 H17A 0.9300 ?
C18 H18A 0.9300 ?
O1 C19 1.268(3) ?
O2 C20 1.263(3) ?
C19 O4 1.234(3) ?
C19 C20 1.557(4) ?
C20 O3 1.240(3) ?
O5 H5A 0.830(18) ?
O5 H5B 0.824(17) ?
O6 H6A 0.846(18) ?
O6 H6B 0.849(19) ?
O7 H7A 0.843(19) ?
O7 H7B 0.827(19) ?
O8 H8A 0.860(19) ?
O8 H8B 0.855(19) ?
O9 H9A 0.840(19) ?
O9 H9B 0.860(19) ?

loop_
_geom_hbond_atom_site_label_D
_geom_hbond_atom_site_label_H
_geom_hbond_atom_site_label_A
_geom_hbond_site_symmetry_A
_geom_hbond_distance_DH
_geom_hbond_distance_HA
_geom_hbond_distance_DA
_geom_hbond_angle_DHA
_geom_hbond_publ_flag
O5 H5A O4 1_655 0.83(3) 1.94(3) 2.754(3) 165(3) yes
O5 H5A O3 1_655 0.83(3) 2.56(3) 3.069(3) 121(3) yes
O5 H5B O7 1_555 0.82(2) 1.93(3) 2.749(3) 172(3) yes
O6 H6A N6 1_445 0.85(4) 2.24(4) 3.058(4) 161(3) yes
O6 H6B O3 1_555 0.84(4) 1.88(4) 2.718(3) 176(3) yes
O7 H7A O8 2_766 0.85(4) 2.00(3) 2.835(4) 169(4) yes
O7 H7B O9 2_655 0.82(4) 2.05(4) 2.859(4) 168(4) yes
O8 H8A O9 2_765 0.86(4) 1.98(4) 2.833(5) 171(5) yes
O8 H8B N6 1_555 0.85(3) 2.27(4) 3.060(4) 154(5) yes
O8 H8B N4 1_555 0.85(3) 2.69(5) 3.375(4) 139(5) yes
O9 H9A O6 2_555 0.84(4) 2.01(5) 2.780(5) 152(5) yes
O9 H9B O6 1_554 0.86(2) 2.00(3) 2.841(4) 166(4) yes
C15 H15A O4 2_665 0.93 2.57 3.277(3) 133.0 yes
C4 H4A O1 2_665 0.93 2.55 3.395(3) 150.8 yes
